data_2005699
loop_
_publ_author_name
'Guelylah, A.'
'Madariaga, G.'
'Breczewski, T.'

_publ_section_title
;
 Langbeinite-Type Cubic Dithallium Dicadmium Sulfate
;
_journal_issue 12
_journal_name_full 'Acta Crystallographica Section C'
_journal_page_first 2954
_journal_page_last 2956
_journal_paper_doi 10.1107/S0108270196008815
_journal_volume 52
_journal_year 1996
_chemical_formula_moiety 'Tl2 Cd2 (S O4 )3'
_chemical_formula_sum 'Cd2 O12 S3 Tl2'
_chemical_formula_weight 921.732
_space_group_IT_number 198
_symmetry_cell_setting cubic
_symmetry_space_group_name_Hall 'P 2ac 2ab 3'
_symmetry_space_group_name_H-M 'P 21 3'
_atom_type_scat_source IntTabIV
_cell_angle_alpha 90
_cell_angle_beta 90
_cell_angle_gamma 90
_cell_formula_units_Z 4
_cell_length_a 10.421(1)
_cell_length_b 10.421(1)
_cell_length_c 10.421(1)
_cell_measurement_reflns_used 25
_cell_measurement_temperature 295
_cell_measurement_theta_max 12.2
_cell_measurement_theta_min 5.5
_cell_volume 1131.69(19)
_computing_cell_refinement 'CAD-4 Software'
_computing_data_collection 'CAD-4 Software (Enraf-Nonius, 1989)'
_computing_data_reduction 'CAMEL JOCKEY (Flack 1974)'
_computing_molecular_graphics 'ORTEP (Johnson, 1965) in Xtal3.2'
_computing_publication_material 'BONDLA in Xtal3.2'
_computing_structure_refinement 'CRYLSQ in Xtal3.2 (Hall, Flack & Stewart, 1992)'
_diffrn_measurement_device 'Enraf-Nonius CAD-4'
_diffrn_measurement_method '\q/2\q scans'
_diffrn_radiation_type MoK\a
_diffrn_radiation_wavelength 0.71073
_diffrn_reflns_av_R_equivalents 0.167
_diffrn_reflns_limit_h_max 9
_diffrn_reflns_limit_h_min 0
_diffrn_reflns_limit_k_max 16
_diffrn_reflns_limit_k_min 0
_diffrn_reflns_limit_l_max 16
_diffrn_reflns_limit_l_min 1
_diffrn_reflns_number 2858
_diffrn_reflns_theta_max 35
_diffrn_standards_decay_% 3
_diffrn_standards_interval_time 120
_diffrn_standards_number 3
_exptl_absorpt_coefficient_mu 32.71
_exptl_absorpt_correction_T_max 0.019
_exptl_absorpt_correction_T_min 0.0014
_exptl_absorpt_correction_type 'from azimuthal scans (Flack, 1974)'
_exptl_crystal_colour colourless
_exptl_crystal_density_diffrn 5.410
_exptl_crystal_density_method none
_exptl_crystal_description spherical
_exptl_crystal_size_rad 0.24
_refine_diff_density_max 7.6
_refine_diff_density_min -2.7
_refine_ls_extinction_coef none
_refine_ls_extinction_method none
_refine_ls_goodness_of_fit_obs 1.412
_refine_ls_hydrogen_treatment none
_refine_ls_number_parameters 58
_refine_ls_number_reflns 685
_refine_ls_R_factor_obs 0.051
_refine_ls_shift/esd_max 0.056
_refine_ls_structure_factor_coef F
_refine_ls_weighting_details w=1/\s^2^(F)
_refine_ls_weighting_scheme calc
_refine_ls_wR_factor_obs 0.040
_reflns_number_observed 685
_reflns_number_total 943
_reflns_observed_criterion I>3\s(I)
_cod_data_source_file ab1353.cif
_cod_data_source_block ab1353a
_cod_depositor_comments
;
The following automatic conversions were performed:

'_refine_ls_weighting_scheme' value ' w=1/\s^2^(F)' was changed to
'calc'. New tag '_refine_ls_weighting_details' was created. The value
of the new tag was set to 'w=1/\s^2^(F)'.

Automatic conversion script
Id: cif_fix_values 3143 2015-03-26 13:38:13Z robertas 
;
_cod_original_cell_volume 1131.7(3)
_cod_original_formula_sum 'Cd2 O12 S3 Tl2 '
_cod_database_code 2005699

loop_
_symmetry_equiv_pos_as_xyz
x,y,z
1/2-x,-y,1/2+z
-x,1/2+y,1/2-z
1/2+x,1/2-y,-z
z,x,y
1/2+z,1/2-x,-y
1/2-z,-x,1/2+y
-z,1/2+x,1/2-y
y,z,x
-y,1/2+z,1/2-x
1/2+y,1/2-z,-x
1/2-y,-z,1/2+x

loop_
_atom_site_aniso_label
_atom_site_aniso_U_11
_atom_site_aniso_U_22
_atom_site_aniso_U_33
_atom_site_aniso_U_12
_atom_site_aniso_U_13
_atom_site_aniso_U_23
Tl1 .0313(3) .0313(3) .0313(3) .0010(2) -.0010(2) .0010(2)
Tl2 .0349(3) .0349(3) .0349(3) -.0006(3) .0006(3) .0006(3)
Cd1 .0214(4) .0214(4) .0214(4) -.0023(4) -.0023(4) -.0023(4)
Cd2 .0203(3) .0203(3) .0203(3) -.0007(3) -.0007(3) -.0007(3)
S .019(2) .016(2) .015(2) .0000(10) .0010(10) .0010(10)
O1 .019(7) .040(10) .08(2) .020(6) -.008(8) .018(9)
O2 .008(5) .046(9) .070(10) -.015(6) .005(5) .017(7)
O3 .050(10) .028(9) .08(2) -.001(7) -.031(9) -.037(9)
O4 .100(10) .019(6) .009(5) .010(6) .028(7) .004(4)

loop_
_atom_site_label
_atom_site_fract_x
_atom_site_fract_y
_atom_site_fract_z
_atom_site_U_iso_or_equiv
_atom_site_thermal_displace_type
Tl1 .18250(8) .31750(8) .68250(8) .0313(2) Uani
Tl2 .44820(8) .94820(8) .55180(8) .0349(2) Uani
Cd1 .33219(11) .33219(11) .33219(11) .0214(2) Uani
Cd2 .58961(11) .58961(11) .58961(11) .0203(2) Uani
S .2778(4) .6242(4) .5141(4) .0169(9) Uani
O1 .1839(17) .718(2) .462(2) .048(7) Uani
O2 .4042(13) .6732(19) .4999(19) .040(5) Uani
O3 .259(2) .5121(18) .439(3) .051(7) Uani
O4 .253(2) .5981(16) .6447(13) .042(6) Uani

loop_
_geom_angle_atom_site_label_1
_geom_angle_atom_site_label_2
_geom_angle_atom_site_label_3
_geom_angle_site_symmetry_1
_geom_angle_site_symmetry_3
_geom_angle
_geom_angle_publ_flag
O3 Cd1 O4 . 6_456 83.2(7) no
O3 Cd1 O4 5 10_645 83.2(7) no
O3 Cd1 O4 9 2_564 83.2(7) no
O3 Cd1 O3 . 5 92.2(8) no
O3 Cd1 O3 5 9 92.2(8) no
O3 Cd1 O3 9 . 92.2(8) no
O4 Cd1 O4 2_564 6_456 93.5(6) no
O4 Cd1 O4 6_456 10_645 93.5(6) no
O4 Cd1 O4 10_645 2_564 93.5(6) no
O4 Cd1 O3 2_564 . 91.3(7) no
O4 Cd1 O3 6_456 5 91.3(7) no
O4 Cd1 O3 10_645 9 91.3(7) no
O4 Cd1 O3 2_564 5 174.3(8) no
O4 Cd1 O3 6_456 9 174.3(8) no
O4 Cd1 O3 10_645 . 174.3(8) no
O1 Cd2 O2 4_566 . 86.2(7) no
O1 Cd2 O2 8_656 5 86.2(7) no
O1 Cd2 O2 12_665 9 86.2(7) no
O1 Cd2 O1 4_566 8_656 86.1(7) no
O1 Cd2 O1 8_656 12_665 86.1(7) no
O1 Cd2 O1 12_665 4_566 86.1(7) no
O1 Cd2 O2 4_566 9 89.7(7) no
O1 Cd2 O2 8_656 . 89.7(7) no
O1 Cd2 O2 12_665 5 89.7(7) no
O2 Cd2 O2 . 5 97.4(7) no
O2 Cd2 O2 5 9 97.4(7) no
O2 Cd2 O2 9 . 97.4(7) no
O1 Cd2 O2 4_566 5 171.5(7) no
O1 Cd2 O2 8_656 9 171.5(7) no
O1 Cd2 O2 12_665 . 171.5(7) no
O1 S O2 . . 109.6(1.1) yes
O1 S O3 . . 104.3(1.3) yes
O1 S O4 . . 110.9(1.2) yes
O2 S O3 . . 111.6(1.2) yes
O2 S O4 . . 109.8(1.2) yes
O3 S O4 . . 110.5(1.2) yes

loop_
_geom_bond_atom_site_label_1
_geom_bond_atom_site_label_2
_geom_bond_site_symmetry_2
_geom_bond_distance
_geom_bond_publ_flag
Tl1 O1 2_565 3.25(2) no
Tl1 O1 11_456 3.25(2) no
Tl1 O1 5_555 3.25(2) yes
Tl1 O3 5_555 3.27(3) yes
Tl1 O3 2_565 3.27(3) no
Tl1 O3 11_456 3.27(3) no
Tl1 O4 . 3.04(2) yes
Tl1 O4 6_456 3.04(2) no
Tl1 O4 12_565 3.04(2) no
Tl2 O1 4_566 3.01(2) yes
Tl2 O1 5_565 3.01(2) no
Tl2 O1 10_655 3.01(2) no
Tl2 O2 . 2.95(2) yes
Tl2 O2 8_656 2.95(2) no
Tl2 O2 11_466 2.95(2) no
Tl2 O3 4_566 3.26(2) yes
Tl2 O3 5_565 3.26(2) no
Tl2 O3 10_655 3.26(2) no
Cd1 O3 . 2.31(2) yes
Cd1 O3 5 2.31(2) no
Cd1 O3 9 2.31(2) no
Cd1 O4 2_564 2.27(2) yes
Cd1 O4 6_456 2.27(2) no
Cd1 O4 10_645 2.27(2) no
Cd2 O1 4_566 2.30(2) yes
Cd2 O1 8_656 2.30(2) no
Cd2 O1 12_665 2.30(2) no
Cd2 O2 . 2.32(2) yes
Cd2 O2 5 2.32(2) no
Cd2 O2 9 2.32(2) no
S O1 . 1.49(2) yes
S O2 . 1.42(2) yes
S O3 . 1.42(2) yes
S O4 . 1.41(2) yes
